data_1552323
loop_
_publ_author_name
'Sherburn, Michael'
'George, Josemon'
'Ward, Jas S.'

_publ_section_title
;
 A General Synthesis of Dendralenes
;
_journal_name_full 'Chemical Science'
_journal_paper_doi 10.1039/C9SC03976G
_journal_year 2019
_chemical_formula_moiety 'C21 H18'
_chemical_formula_sum 'C21 H18'
_chemical_formula_weight 270.35
_space_group_crystal_system orthorhombic
_space_group_IT_number 33
_space_group_name_Hall 'P 2c -2n'
_space_group_name_H-M_alt 'P n a 21'
_symmetry_space_group_name_Hall 'P 2c -2n'
_symmetry_space_group_name_H-M 'P n a 21'
_atom_sites_solution_hydrogens geom
_atom_sites_solution_primary dual
_audit_creation_date 2019-03-12
_audit_creation_method
;
Olex2 1.2
(compiled 2018.05.29 svn.r3508 for OlexSys, GUI svn.r5506)
;
_audit_update_record
;
2019-03-12 deposited with the CCDC.    2019-09-11 downloaded from the CCDC.
;
_cell_angle_alpha 90
_cell_angle_beta 90
_cell_angle_gamma 90
_cell_formula_units_Z 4
_cell_length_a 10.9002(3)
_cell_length_b 20.0267(4)
_cell_length_c 7.63560(10)
_cell_measurement_reflns_used 4184
_cell_measurement_temperature 293.80(17)
_cell_measurement_theta_max 70.6420
_cell_measurement_theta_min 4.0730
_cell_volume 1666.81(6)
_computing_cell_refinement 'CrysAlisPro 1.171.38.46 (Rigaku OD, 2015)'
_computing_data_collection 'CrysAlisPro 1.171.38.46 (Rigaku OD, 2015)'
_computing_data_reduction 'CrysAlisPro 1.171.38.46 (Rigaku OD, 2015)'
_computing_molecular_graphics 'Olex2 (Dolomanov et al., 2009)'
_computing_publication_material 'Olex2 (Dolomanov et al., 2009)'
_computing_structure_refinement 'ShelXL (Sheldrick, 2015)'
_computing_structure_solution 'ShelXT (Sheldrick, 2015)'
_diffrn_ambient_environment air
_diffrn_ambient_temperature 293.80(17)
_diffrn_detector 'CCD plate'
_diffrn_detector_area_resol_mean 8.1297
_diffrn_detector_type EosS2
_diffrn_measured_fraction_theta_full 0.998
_diffrn_measured_fraction_theta_max 0.983
_diffrn_measurement_details
;
List of Runs (angles in degrees, time in seconds):

  # Type    Start    End  Width  t~exp~   \w     \q     \k     \f   Frames
#--------------------------------------------------------------------------
  1  \w   -103.00 -19.00   1.00    1.00    --  -36.03 -57.00 -90.00   84
  2  \w    -33.00  55.00   1.00    1.00    --   36.03 -38.00  90.00   88
  3  \w     23.00  89.00   1.00    1.00    --   36.03-125.00 -90.00   66
  4  \w     91.00 176.00   1.00   11.07    --  108.91  61.00  30.00   85
  5  \w     82.00 176.00   1.00   11.07    --  108.91  77.00 120.00   94
  6  \w     39.00 110.00   1.00   11.07    --  108.91 -95.00 -90.00   71
  7  \w    100.00 178.00   1.00   11.07    --  108.91 111.00 150.00   78
  8  \w   -104.00  -9.00   1.00    1.00    --  -36.03 -77.00 150.00   95
  9  \w   -103.00 -19.00   1.00    1.00    --  -36.03 -57.00  30.00   84
 10  \w     71.00 178.00   1.00   11.07    --  108.91  15.00 -60.00  107
 11  \w     91.00 176.00   1.00   11.07    --  108.91  61.00-150.00   85
 12  \w     82.00 176.00   1.00   11.07    --  108.91  77.00 -30.00   94
 13  \w     42.00 127.00   1.00   11.07    --  108.91 -61.00  60.00   85
 14  \w    -31.00  39.00   1.00    1.00    --   36.03 -57.00   0.00   70
;
_diffrn_measurement_device 'four-circle diffractometer'
_diffrn_measurement_device_type 'SuperNova, Dual, Cu at zero, EosS2'
_diffrn_measurement_method '\w scans'
_diffrn_orient_matrix_type 'CrysAlisPro convention (1999,Acta A55,543-557)'
_diffrn_orient_matrix_UB_11 -0.0010217000
_diffrn_orient_matrix_UB_12 0.1991912000
_diffrn_orient_matrix_UB_13 -0.0121215000
_diffrn_orient_matrix_UB_21 0.0068427000
_diffrn_orient_matrix_UB_22 -0.0316786000
_diffrn_orient_matrix_UB_23 -0.0758787000
_diffrn_orient_matrix_UB_31 -0.1411966000
_diffrn_orient_matrix_UB_32 -0.0030223000
_diffrn_orient_matrix_UB_33 -0.0035791000
_diffrn_radiation_monochromator mirror
_diffrn_radiation_probe x-ray
_diffrn_radiation_type CuK\a
_diffrn_radiation_wavelength 1.54184
_diffrn_reflns_av_R_equivalents 0.0138
_diffrn_reflns_av_unetI/netI 0.0151
_diffrn_reflns_Laue_measured_fraction_full 0.998
_diffrn_reflns_Laue_measured_fraction_max 0.983
_diffrn_reflns_limit_h_max 13
_diffrn_reflns_limit_h_min -9
_diffrn_reflns_limit_k_max 23
_diffrn_reflns_limit_k_min -24
_diffrn_reflns_limit_l_max 9
_diffrn_reflns_limit_l_min -9
_diffrn_reflns_number 8784
_diffrn_reflns_point_group_measured_fraction_full 0.968
_diffrn_reflns_point_group_measured_fraction_max 0.942
_diffrn_reflns_theta_full 67.684
_diffrn_reflns_theta_max 72.717
_diffrn_reflns_theta_min 4.416
_diffrn_source 'micro-focus sealed X-ray tube'
_diffrn_source_type 'SuperNova (Cu) X-ray Source'
_exptl_absorpt_coefficient_mu 0.456
_exptl_absorpt_correction_T_max 1.00000
_exptl_absorpt_correction_T_min 0.67979
_exptl_absorpt_correction_type multi-scan
_exptl_absorpt_process_details
;
CrysAlisPro 1.171.38.46 (Rigaku Oxford Diffraction, 2015)
Empirical absorption correction using spherical harmonics,
 implemented in SCALE3 ABSPACK scaling algorithm.
;
_exptl_crystal_colour colourless
_exptl_crystal_colour_primary colourless
_exptl_crystal_density_diffrn 1.077
_exptl_crystal_description plate
_exptl_crystal_F_000 576
_exptl_crystal_size_max 0.47
_exptl_crystal_size_mid 0.344
_exptl_crystal_size_min 0.166
_refine_diff_density_max 0.292
_refine_diff_density_min -0.132
_refine_diff_density_rms 0.028
_refine_ls_abs_structure_details
;
 Flack x determined using 1090 quotients [(I+)-(I-)]/[(I+)+(I-)]
 (Parsons, Flack and Wagner, Acta Cryst. B69 (2013) 249-259).
;
_refine_ls_extinction_method none
_refine_ls_goodness_of_fit_ref 1.027
_refine_ls_hydrogen_treatment constr
_refine_ls_matrix_type full
_refine_ls_number_parameters 220
_refine_ls_number_reflns 3141
_refine_ls_number_restraints 19
_refine_ls_restrained_S_all 1.033
_refine_ls_R_factor_all 0.0579
_refine_ls_R_factor_gt 0.0505
_refine_ls_shift/su_max 0.000
_refine_ls_shift/su_mean 0.000
_refine_ls_structure_factor_coef Fsqd
_refine_ls_weighting_details 'w=1/[\s^2^(Fo^2^)+(0.0948P)^2^+0.1870P] where P=(Fo^2^+2Fc^2^)/3'
_refine_ls_weighting_scheme calc
_refine_ls_wR_factor_gt 0.1504
_refine_ls_wR_factor_ref 0.1605
_reflns_Friedel_coverage 0.777
_reflns_Friedel_fraction_full 0.933
_reflns_Friedel_fraction_max 0.894
_reflns_number_gt 2705
_reflns_number_total 3141
_reflns_threshold_expression 'I > 2\s(I)'
_cod_data_source_file c9sc03976g2.cif
_cod_data_source_block she18_05sn_scaled
_cod_database_code 1552323
_shelxl_version_number 2014/6
_shelx_space_group_comment
;
The symmetry employed for this shelxl refinement is uniquely defined
by the following loop, which should always be used as a source of
symmetry information in preference to the above space-group names.
They are only intended as comments.
;
_shelx_estimated_absorpt_t_max 0.928
_shelx_estimated_absorpt_t_min 0.814
_reflns_odcompleteness_completeness 99.77
_reflns_odcompleteness_iscentric 1
_reflns_odcompleteness_theta 66.97
_olex2_refinement_description
;
1. Fixed Uiso
 At 1.2 times of:
  All C(H) groups, All C(H,H) groups
 At 1.5 times of:
  All C(H,H,H) groups
2. Rigid body (RIGU) restrains
 C19A, C19B, C20A, C20B, C21A, C21B
 with sigma for 1-2 distances of 0.001 and sigma for 1-3 distances of 0.001
3. Others
 Sof(C19B)=Sof(C20B)=Sof(H20D)=Sof(H20E)=Sof(H20F)=Sof(C21B)=Sof(H21C)=
 Sof(H21D)=1-FVAR(1)
 Sof(C19A)=Sof(C20A)=Sof(H20A)=Sof(H20B)=Sof(H20C)=Sof(C21A)=Sof(H21A)=
 Sof(H21B)=FVAR(1)
4.a Aromatic/amide H refined with riding coordinates:
 C1(H1), C2(H2), C3(H3), C4(H4), C5(H5), C7(H7), C8(H8), C10(H10), C14(H14),
 C15(H15), C16(H16), C17(H17), C18(H18)
4.b X=CH2 refined with riding coordinates:
 C21A(H21A,H21B), C21B(H21C,H21D)
4.c Idealised Me refined as rotating group:
 C20A(H20A,H20B,H20C), C20B(H20D,H20E,H20F)
;
_olex2_submission_special_instructions 'No special instructions were received'
_oxdiff_exptl_absorpt_empirical_details
;
Empirical correction (ABSPACK) includes:
- Absorption correction using spherical harmonics
- Frame scaling
;
_oxdiff_exptl_absorpt_empirical_full_max 1.445
_oxdiff_exptl_absorpt_empirical_full_min 0.624

loop_
_space_group_symop_operation_xyz
'x, y, z'
'-x, -y, z+1/2'
'x+1/2, -y+1/2, z'
'-x+1/2, y+1/2, z+1/2'

loop_
_atom_site_label
_atom_site_type_symbol
_atom_site_fract_x
_atom_site_fract_y
_atom_site_fract_z
_atom_site_U_iso_or_equiv
_atom_site_adp_type
_atom_site_occupancy
_atom_site_site_symmetry_order
_atom_site_calc_flag
_atom_site_refinement_flags_posn
_atom_site_refinement_flags_adp
_atom_site_refinement_flags_occupancy
_atom_site_disorder_assembly
_atom_site_disorder_group
C1 C 0.5893(3) 0.77887(16) 0.6486(4) 0.0694(8) Uani 1 1 d . . . . .
H1 H 0.5283 0.7539 0.7033 0.083 Uiso 1 1 calc R . . . .
C2 C 0.5819(4) 0.84699(17) 0.6468(5) 0.0826(10) Uani 1 1 d . . . . .
H2 H 0.5160 0.8679 0.7014 0.099 Uiso 1 1 calc R . . . .
C3 C 0.6691(4) 0.88495(15) 0.5667(6) 0.0844(10) Uani 1 1 d . . . . .
H3 H 0.6619 0.9312 0.5651 0.101 Uiso 1 1 calc R . . . .
C4 C 0.7673(4) 0.85474(17) 0.4888(5) 0.0792(9) Uani 1 1 d . . . . .
H4 H 0.8275 0.8804 0.4348 0.095 Uiso 1 1 calc R . . . .
C5 C 0.7770(3) 0.78613(16) 0.4901(4) 0.0683(8) Uani 1 1 d . . . . .
H5 H 0.8445 0.7660 0.4374 0.082 Uiso 1 1 calc R . . . .
C6 C 0.6881(3) 0.74656(12) 0.5686(4) 0.0584(6) Uani 1 1 d . . . . .
C7 C 0.7039(3) 0.67398(13) 0.5594(5) 0.0661(7) Uani 1 1 d . . . . .
H7 H 0.7793 0.6582 0.5198 0.079 Uiso 1 1 calc R . . . .
C8 C 0.6188(3) 0.62802(14) 0.6034(4) 0.0672(7) Uani 1 1 d . . . . .
H8 H 0.5448 0.6434 0.6486 0.081 Uiso 1 1 calc R . . . .
C9 C 0.6339(3) 0.55671(14) 0.5853(5) 0.0717(8) Uani 1 1 d . . . . .
C10 C 0.5420(4) 0.51567(17) 0.6204(6) 0.0855(10) Uani 1 1 d . . . . .
H10 H 0.4693 0.5342 0.6613 0.103 Uiso 1 1 calc R . . . .
C11 C 0.5470(3) 0.44426(15) 0.5997(5) 0.0785(9) Uani 1 1 d . . . . .
C12 C 0.5479(3) 0.38529(16) 0.5855(5) 0.0744(8) Uani 1 1 d . . . . .
C13 C 0.5575(3) 0.31379(13) 0.5755(4) 0.0626(7) Uani 1 1 d . . . . .
C14 C 0.4695(3) 0.27464(16) 0.6549(4) 0.0678(7) Uani 1 1 d . . . . .
H14 H 0.4033 0.2948 0.7106 0.081 Uiso 1 1 calc R . . . .
C15 C 0.4785(4) 0.20688(17) 0.6525(5) 0.0770(9) Uani 1 1 d . . . . .
H15 H 0.4181 0.1811 0.7058 0.092 Uiso 1 1 calc R . . . .
C16 C 0.5754(4) 0.17635(16) 0.5726(5) 0.0806(9) Uani 1 1 d . . . . .
H16 H 0.5823 0.1301 0.5733 0.097 Uiso 1 1 calc R . . . .
C17 C 0.6637(4) 0.2153(2) 0.4901(5) 0.0828(10) Uani 1 1 d . . . . .
H17 H 0.7293 0.1949 0.4336 0.099 Uiso 1 1 calc R . . . .
C18 C 0.6547(3) 0.28310(19) 0.4916(4) 0.0758(9) Uani 1 1 d . . . . .
H18 H 0.7142 0.3088 0.4361 0.091 Uiso 1 1 calc R . . . .
C19A C 0.755(2) 0.5298(11) 0.554(3) 0.092(5) Uani 0.42(3) 1 d . U P A 1
C19B C 0.7515(15) 0.5285(8) 0.5022(18) 0.081(3) Uani 0.58(3) 1 d . U P A 2
C20A C 0.8259(15) 0.5119(10) 0.703(4) 0.113(5) Uani 0.42(3) 1 d . U P A 1
H20A H 0.8312 0.5493 0.7815 0.169 Uiso 0.42(3) 1 calc GR . P A 1
H20B H 0.9069 0.4991 0.6669 0.169 Uiso 0.42(3) 1 calc GR . P A 1
H20C H 0.7874 0.4751 0.7622 0.169 Uiso 0.42(3) 1 calc GR . P A 1
C20B C 0.8412(11) 0.4947(8) 0.611(3) 0.118(4) Uani 0.58(3) 1 d . U P A 2
H20D H 0.8586 0.5214 0.7123 0.176 Uiso 0.58(3) 1 calc GR . P A 2
H20E H 0.9152 0.4879 0.5453 0.176 Uiso 0.58(3) 1 calc GR . P A 2
H20F H 0.8090 0.4523 0.6474 0.176 Uiso 0.58(3) 1 calc GR . P A 2
C21A C 0.795(2) 0.5196(13) 0.387(3) 0.136(7) Uani 0.42(3) 1 d . U P A 1
H21A H 0.8708 0.5001 0.3673 0.163 Uiso 0.42(3) 1 calc R . P A 1
H21B H 0.7455 0.5321 0.2935 0.163 Uiso 0.42(3) 1 calc R . P A 1
C21B C 0.7731(11) 0.5395(5) 0.3338(16) 0.089(3) Uani 0.58(3) 1 d . U P A 2
H21C H 0.8465 0.5254 0.2840 0.106 Uiso 0.58(3) 1 calc R . P A 2
H21D H 0.7149 0.5613 0.2656 0.106 Uiso 0.58(3) 1 calc R . P A 2

loop_
_atom_site_aniso_label
_atom_site_aniso_U_11
_atom_site_aniso_U_22
_atom_site_aniso_U_33
_atom_site_aniso_U_23
_atom_site_aniso_U_13
_atom_site_aniso_U_12
C1 0.0702(19) 0.0719(17) 0.0660(15) 0.0021(14) 0.0087(14) -0.0030(14)
C2 0.098(3) 0.0739(18) 0.0757(18) -0.0083(16) 0.0173(18) 0.0197(18)
C3 0.124(3) 0.0541(13) 0.0752(18) -0.0081(16) 0.002(2) -0.0024(17)
C4 0.091(2) 0.0721(18) 0.0746(18) 0.0003(16) 0.0015(18) -0.0248(17)
C5 0.0653(18) 0.0763(18) 0.0632(14) -0.0065(14) 0.0043(15) -0.0022(13)
C6 0.0653(15) 0.0572(12) 0.0526(12) 0.0009(13) -0.0096(12) -0.0015(11)
C7 0.0681(17) 0.0594(14) 0.0709(16) 0.0004(15) -0.0048(15) 0.0014(12)
C8 0.0693(17) 0.0606(14) 0.0716(18) 0.0016(14) -0.0004(15) 0.0018(12)
C9 0.081(2) 0.0570(13) 0.0775(18) 0.0023(15) -0.0071(18) -0.0016(13)
C10 0.090(2) 0.0709(18) 0.096(3) 0.0091(17) 0.005(2) -0.0051(17)
C11 0.087(2) 0.0659(16) 0.083(2) 0.0098(16) -0.0032(18) -0.0176(15)
C12 0.079(2) 0.0724(17) 0.0721(18) 0.0059(17) -0.0043(17) -0.0118(14)
C13 0.0692(17) 0.0635(14) 0.0551(13) 0.0058(14) -0.0081(14) -0.0097(12)
C14 0.0622(17) 0.0764(18) 0.0649(15) -0.0009(15) 0.0065(14) -0.0044(14)
C15 0.083(2) 0.0769(18) 0.0711(17) 0.0105(16) 0.0023(17) -0.0258(16)
C16 0.100(2) 0.0639(15) 0.0773(19) -0.0010(17) -0.016(2) 0.0013(16)
C17 0.072(2) 0.103(3) 0.0732(18) -0.0096(19) 0.0020(18) 0.0132(18)
C18 0.0662(19) 0.097(2) 0.0640(16) 0.0048(17) 0.0017(16) -0.0191(16)
C19A 0.077(7) 0.053(6) 0.144(11) -0.001(7) -0.010(6) 0.001(4)
C19B 0.071(4) 0.066(5) 0.107(5) -0.007(3) 0.013(4) -0.002(3)
C20A 0.075(7) 0.115(10) 0.148(11) 0.018(7) -0.007(7) 0.005(6)
C20B 0.096(5) 0.111(7) 0.145(8) 0.021(6) -0.003(5) 0.010(5)
C21A 0.129(11) 0.135(15) 0.145(11) 0.004(7) -0.003(7) 0.058(11)
C21B 0.087(5) 0.069(4) 0.109(5) -0.007(3) 0.020(3) 0.014(4)

loop_
_atom_type_symbol
_atom_type_description
_atom_type_scat_dispersion_real
_atom_type_scat_dispersion_imag
_atom_type_scat_source
C C 0.0181 0.0091 'International Tables Vol C Tables 4.2.6.8 and 6.1.1.4'
H H 0.0000 0.0000 'International Tables Vol C Tables 4.2.6.8 and 6.1.1.4'

loop_
_exptl_crystal_face_index_h
_exptl_crystal_face_index_k
_exptl_crystal_face_index_l
_exptl_crystal_face_perp_dist
-1 0 13 0.0968
-1 0 -13 0.0666
2 0 -12 0.0786
1 0 13 0.0953
-7 0 -1 0.1997
1 -5 0 0.1830
7 0 1 0.2275
1 5 0 0.1301
-1 5 0 0.1463
1 -2 12 0.1212
-1 -2 12 0.1247
-4 1 10 0.1602
0 2 12 0.0948
-4 1 10 0.1426

loop_
_geom_angle_atom_site_label_1
_geom_angle_atom_site_label_2
_geom_angle_atom_site_label_3
_geom_angle
C2 C1 C6 120.2(3)
C3 C2 C1 121.4(3)
C2 C3 C4 119.7(3)
C3 C4 C5 119.9(3)
C4 C5 C6 121.2(3)
C1 C6 C7 124.9(3)
C5 C6 C1 117.6(3)
C5 C6 C7 117.6(3)
C8 C7 C6 125.7(3)
C7 C8 C9 124.9(3)
C8 C9 C19A 119.2(10)
C8 C9 C19B 119.8(7)
C10 C9 C8 120.6(3)
C10 C9 C19A 119.6(10)
C10 C9 C19B 119.1(7)
C9 C10 C11 124.5(4)
C12 C11 C10 178.0(4)
C11 C12 C13 175.7(4)
C14 C13 C12 119.5(3)
C14 C13 C18 118.9(3)
C18 C13 C12 121.5(3)
C15 C14 C13 120.7(3)
C14 C15 C16 120.6(3)
C15 C16 C17 119.2(3)
C18 C17 C16 120.4(3)
C17 C18 C13 120.1(3)
C20A C19A C9 117.2(17)
C21A C19A C9 119.9(17)
C21A C19A C20A 122.9(18)
C20B C19B C9 119.8(11)
C21B C19B C9 119.2(11)
C21B C19B C20B 120.9(14)

loop_
_geom_bond_atom_site_label_1
_geom_bond_atom_site_label_2
_geom_bond_distance
C1 C2 1.367(4)
C1 C6 1.397(4)
C2 C3 1.362(5)
C3 C4 1.366(5)
C4 C5 1.378(5)
C5 C6 1.389(4)
C6 C7 1.465(3)
C7 C8 1.350(4)
C8 C9 1.444(4)
C9 C10 1.323(5)
C9 C19A 1.45(2)
C9 C19B 1.538(16)
C10 C11 1.440(4)
C11 C12 1.186(4)
C12 C13 1.438(4)
C13 C14 1.379(4)
C13 C18 1.383(5)
C14 C15 1.361(4)
C15 C16 1.365(5)
C16 C17 1.389(6)
C17 C18 1.362(5)
C19A C20A 1.42(2)
C19A C21A 1.36(3)
C19B C20B 1.451(16)
C19B C21B 1.326(16)

loop_
_exptl_oxdiff_crystal_face_indexfrac_h
_exptl_oxdiff_crystal_face_indexfrac_k
_exptl_oxdiff_crystal_face_indexfrac_l
_exptl_oxdiff_crystal_face_x
_exptl_oxdiff_crystal_face_y
_exptl_oxdiff_crystal_face_z
-1.1483 -0.3880 12.7866 -0.2311 -0.9658 0.1176
-1.2952 0.3519 -12.7471 0.2259 0.9472 0.2274
2.4119 0.3884 -12.1776 0.2225 0.9282 -0.2981
0.5262 -0.3681 12.9280 -0.2306 -0.9657 -0.1195
-7.0652 0.0999 -0.5902 0.0343 -0.0067 0.9994
1.3740 -4.8600 0.4686 -0.9751 0.1278 -0.1810
7.0649 0.1173 0.5744 0.0092 0.0010 -1.0000
1.1734 4.8876 -0.2604 0.9755 -0.1270 -0.1795
-1.0000 5.0000 0.0000 0.9970 -0.1652 0.1261
1.0000 -2.0000 12.0000 -0.5449 -0.8403 -0.1781
-1.0000 -2.0000 12.0000 -0.5428 -0.8540 0.1043
-4.0000 1.0000 10.0000 0.0821 -0.8178 0.5260
-0.0000 2.0000 12.0000 0.2529 -0.9739 -0.0490
-4.0000 1.0000 10.0000 0.0821 -0.8178 0.5260
